data_7214774
loop_
_publ_author_name
'Khavasi, Hamid Reza'
'Barforoush, Maryam Mehdizadeh'
'Fard, Mahmood Azizpoor'

_publ_section_title
;
 Influence of ligand substituent on structural assembly and coordination
 geometry
;
_journal_issue 21
_journal_name_full CrystEngComm
_journal_page_first 7236
_journal_paper_doi 10.1039/c2ce25898f
_journal_volume 14
_journal_year 2012
_chemical_formula_moiety 'C13 H13 Hg1 I2 N3 O2'
_chemical_formula_sum 'C13 H13 Hg I2 N3 O2'
_chemical_formula_weight 697.65
_chemical_name_systematic
;
?
;
_space_group_IT_number 2
_symmetry_cell_setting triclinic
_symmetry_space_group_name_Hall '-P 1'
_symmetry_space_group_name_H-M 'P -1'
_atom_sites_solution_hydrogens geom
_atom_sites_solution_primary direct
_atom_sites_solution_secondary difmap
_audit_creation_method SHELXL-97
_cell_angle_alpha 93.369(7)
_cell_angle_beta 97.228(7)
_cell_angle_gamma 104.449(7)
_cell_formula_units_Z 2
_cell_length_a 7.9431(7)
_cell_length_b 8.9284(8)
_cell_length_c 12.9309(12)
_cell_measurement_reflns_used 3233
_cell_measurement_temperature 298(2)
_cell_measurement_theta_max 29.31
_cell_measurement_theta_min 2.37
_cell_volume 877.10(14)
_computing_cell_refinement 'X-Area 1.31 (Stoe & Cie GmbH, 2005)'
_computing_data_collection 'X-Area 1.31 (Stoe & Cie GmbH, 2005)'
_computing_data_reduction 'X-Area 1.31 (Stoe & Cie GmbH, 2005)'
_computing_molecular_graphics 'ORTEP-3 for Windows (Farrugia, 1997)'
_computing_publication_material 'WinGX (Farrugia, 1999)'
_computing_structure_refinement 'SHELXL-97 (Sheldrick, 1997)'
_computing_structure_solution 'SHELXS-97 (Sheldrick, 1990)'
_diffrn_ambient_temperature 298(2)
_diffrn_detector_area_resol_mean '0.15 mm'
_diffrn_measured_fraction_theta_full 0.972
_diffrn_measured_fraction_theta_max 0.972
_diffrn_measurement_device_type 'STOE IPDS II'
_diffrn_measurement_method 'rotation method'
_diffrn_radiation_monochromator graphite
_diffrn_radiation_source 'fine-focus sealed tube'
_diffrn_radiation_type MoK\a
_diffrn_radiation_wavelength 0.71073
_diffrn_reflns_av_R_equivalents 0.1004
_diffrn_reflns_av_sigmaI/netI 0.0643
_diffrn_reflns_limit_h_max 10
_diffrn_reflns_limit_h_min -10
_diffrn_reflns_limit_k_max 12
_diffrn_reflns_limit_k_min -12
_diffrn_reflns_limit_l_max 17
_diffrn_reflns_limit_l_min -17
_diffrn_reflns_number 10037
_diffrn_reflns_theta_full 29.31
_diffrn_reflns_theta_max 29.31
_diffrn_reflns_theta_min 2.37
_diffrn_standards_number 0
_exptl_absorpt_coefficient_mu 12.300
_exptl_absorpt_correction_T_max 0.043
_exptl_absorpt_correction_T_min 0.021
_exptl_absorpt_correction_type numerical
_exptl_absorpt_process_details 'shape of crystal determined optically'
_exptl_crystal_colour yellow
_exptl_crystal_density_diffrn 2.642
_exptl_crystal_density_method 'not measured'
_exptl_crystal_description block
_exptl_crystal_F_000 628
_exptl_crystal_size_max 0.43
_exptl_crystal_size_mid 0.30
_exptl_crystal_size_min 0.27
_refine_diff_density_max 1.642
_refine_diff_density_min -2.125
_refine_diff_density_rms 0.254
_refine_ls_extinction_coef 0.0164(17)
_refine_ls_extinction_expression Fc^*^=kFc[1+0.001xFc^2^\l^3^/sin(2\q)]^-1/4^
_refine_ls_extinction_method SHELXL
_refine_ls_goodness_of_fit_ref 1.098
_refine_ls_hydrogen_treatment constr
_refine_ls_matrix_type full
_refine_ls_number_parameters 191
_refine_ls_number_reflns 4664
_refine_ls_number_restraints 0
_refine_ls_restrained_S_all 1.098
_refine_ls_R_factor_all 0.0660
_refine_ls_R_factor_gt 0.0598
_refine_ls_shift/su_max 0.023
_refine_ls_shift/su_mean 0.003
_refine_ls_structure_factor_coef Fsqd
_refine_ls_weighting_details 'calc w=1/[\s^2^(Fo^2^)+(0.0880P)^2^+1.7793P] where P=(Fo^2^+2Fc^2^)/3'
_refine_ls_weighting_scheme calc
_refine_ls_wR_factor_gt 0.1602
_refine_ls_wR_factor_ref 0.1669
_reflns_number_gt 4100
_reflns_number_total 4664
_reflns_threshold_expression >2sigma(I)
_cod_data_source_file c2ce25898f.txt
_cod_data_source_block kh-h21-abs1
_cod_depositor_comments
;
The following automatic conversions were performed:

'_symmetry_cell_setting' value 'Triclinic' changed to 'triclinic'
according to
/usr/data/users/saulius/automatic-downloads/retrospective/RSC/lib/dictionaries/cif_core.dic
dictionary named 'cif_core.dic' version 2.4.2 from 2011-04-26.

Automatic conversion script
Id: cif_fix_values 2281 2013-09-26 08:29:07Z andrius 
;
_cod_original_sg_symbol_H-M P-1
_cod_original_formula_sum 'C13 H13 Hg1 I2 N3 O2'
_cod_database_code 7214774

loop_
_symmetry_equiv_pos_as_xyz
'x, y, z'
'-x, -y, -z'

loop_
_atom_site_label
_atom_site_type_symbol
_atom_site_fract_x
_atom_site_fract_y
_atom_site_fract_z
_atom_site_U_iso_or_equiv
_atom_site_adp_type
_atom_site_occupancy
_atom_site_symmetry_multiplicity
_atom_site_calc_flag
_atom_site_refinement_flags
C1 C 0.7993(13) 1.0756(11) 0.2733(8) 0.064(2) Uani 1 1 d .
H1 H 0.8722 1.1547 0.2436 0.077 Uiso 1 1 calc R
C2 C 0.6785(13) 0.9542(10) 0.2076(7) 0.0617(19) Uani 1 1 d .
H2 H 0.6745 0.9536 0.1353 0.074 Uiso 1 1 calc R
C3 C 0.5811(11) 0.8461(9) 0.3501(6) 0.0534(16) Uani 1 1 d .
H3 H 0.5067 0.7686 0.3802 0.064 Uiso 1 1 calc R
C4 C 0.7020(10) 0.9657(9) 0.4144(6) 0.0496(15) Uani 1 1 d .
C5 C 0.7137(11) 0.9647(10) 0.5314(7) 0.0557(17) Uani 1 1 d .
C6 C 0.8847(10) 1.1254(10) 0.6918(6) 0.0515(15) Uani 1 1 d .
C7 C 0.8074(12) 1.0363(11) 0.7671(7) 0.0612(19) Uani 1 1 d .
H7 H 0.7174 0.9466 0.7465 0.073 Uiso 1 1 calc R
C8 C 0.8665(14) 1.0831(15) 0.8743(8) 0.074(3) Uani 1 1 d .
H8 H 0.8145 1.0255 0.9249 0.088 Uiso 1 1 calc R
C9 C 1.0029(14) 1.2159(14) 0.9038(8) 0.072(2) Uani 1 1 d .
H9 H 1.0434 1.2458 0.9745 0.087 Uiso 1 1 calc R
C10 C 1.0794(12) 1.3039(11) 0.8297(7) 0.063(2) Uani 1 1 d .
H10 H 1.1696 1.3933 0.8508 0.075 Uiso 1 1 calc R
C11 C 1.0222(10) 1.2598(9) 0.7233(6) 0.0509(15) Uani 1 1 d .
C12 C 1.2202(11) 1.4794(10) 0.6652(8) 0.064(2) Uani 1 1 d .
H12A H 1.3216 1.4638 0.7091 0.076 Uiso 1 1 calc R
H12B H 1.1771 1.5571 0.7017 0.076 Uiso 1 1 calc R
C13 C 1.2689(15) 1.5311(14) 0.5641(10) 0.081(3) Uani 1 1 d .
H13A H 1.1674 1.5453 0.5212 0.097 Uiso 1 1 calc R
H13B H 1.3127 1.4539 0.5292 0.097 Uiso 1 1 calc R
H13C H 1.3583 1.6275 0.5763 0.097 Uiso 1 1 calc R
N1 N 0.8111(9) 1.0790(8) 0.3764(6) 0.0572(15) Uani 1 1 d .
N2 N 0.5699(10) 0.8405(8) 0.2471(6) 0.0566(15) Uani 1 1 d .
N3 N 0.8365(9) 1.0900(8) 0.5837(5) 0.0535(14) Uani 1 1 d .
H3A H 0.8913 1.1555 0.5453 0.064 Uiso 1 1 calc R
O1 O 0.6143(11) 0.8654(9) 0.5714(6) 0.080(2) Uani 1 1 d .
O2 O 1.0849(8) 1.3357(7) 0.6430(5) 0.0617(14) Uani 1 1 d .
I1 I 0.23501(9) 0.43401(8) 0.25646(6) 0.0723(2) Uani 1 1 d .
I2 I 0.43908(11) 0.72454(8) -0.05337(5) 0.0729(2) Uani 1 1 d .
Hg1 Hg 0.35351(5) 0.62369(4) 0.12302(2) 0.06271(17) Uani 1 1 d .

loop_
_atom_site_aniso_label
_atom_site_aniso_U_11
_atom_site_aniso_U_22
_atom_site_aniso_U_33
_atom_site_aniso_U_23
_atom_site_aniso_U_13
_atom_site_aniso_U_12
C1 0.062(5) 0.053(4) 0.066(5) -0.004(4) 0.008(4) -0.002(4)
C2 0.073(5) 0.050(4) 0.054(4) 0.001(3) 0.004(4) 0.004(4)
C3 0.055(4) 0.045(3) 0.050(4) -0.004(3) 0.001(3) 0.001(3)
C4 0.051(4) 0.041(3) 0.050(4) -0.003(3) 0.001(3) 0.005(3)
C5 0.048(4) 0.051(4) 0.057(4) -0.009(3) 0.000(3) 0.000(3)
C6 0.053(4) 0.052(4) 0.047(3) -0.005(3) 0.002(3) 0.011(3)
C7 0.061(5) 0.061(5) 0.054(4) 0.005(3) 0.002(3) 0.004(4)
C8 0.071(6) 0.086(7) 0.058(5) 0.014(5) 0.011(4) 0.005(5)
C9 0.071(6) 0.081(7) 0.056(5) -0.008(4) 0.000(4) 0.011(5)
C10 0.062(5) 0.063(5) 0.052(4) -0.015(4) -0.003(3) 0.007(4)
C11 0.048(3) 0.048(4) 0.052(4) -0.008(3) 0.001(3) 0.010(3)
C12 0.050(4) 0.050(4) 0.077(5) -0.009(4) -0.004(4) -0.004(3)
C13 0.068(6) 0.073(6) 0.086(7) 0.014(5) 0.001(5) -0.009(5)
N1 0.053(3) 0.046(3) 0.061(4) -0.001(3) 0.000(3) -0.003(3)
N2 0.059(4) 0.048(3) 0.053(3) -0.008(3) -0.002(3) 0.003(3)
N3 0.052(3) 0.047(3) 0.049(3) -0.004(3) -0.001(2) -0.003(3)
O1 0.081(5) 0.070(4) 0.062(4) -0.006(3) 0.004(3) -0.027(3)
O2 0.061(3) 0.050(3) 0.058(3) -0.006(2) 0.000(2) -0.009(2)
I1 0.0657(4) 0.0694(4) 0.0762(4) 0.0112(3) 0.0168(3) 0.0030(3)
I2 0.0955(5) 0.0641(4) 0.0482(3) -0.0019(2) 0.0048(3) 0.0049(3)
Hg1 0.0644(2) 0.0631(2) 0.0509(2) -0.00140(14) 0.00328(13) 0.00252(15)

loop_
_atom_type_symbol
_atom_type_description
_atom_type_scat_dispersion_real
_atom_type_scat_dispersion_imag
_atom_type_scat_source
C C 0.0033 0.0016 'International Tables Vol C Tables 4.2.6.8 and 6.1.1.4'
H H 0.0000 0.0000 'International Tables Vol C Tables 4.2.6.8 and 6.1.1.4'
N N 0.0061 0.0033 'International Tables Vol C Tables 4.2.6.8 and 6.1.1.4'
O O 0.0106 0.0060 'International Tables Vol C Tables 4.2.6.8 and 6.1.1.4'
I I -0.4742 1.8119 'International Tables Vol C Tables 4.2.6.8 and 6.1.1.4'
Hg Hg -2.3894 9.2266 'International Tables Vol C Tables 4.2.6.8 and 6.1.1.4'

loop_
_geom_angle_atom_site_label_1
_geom_angle_atom_site_label_2
_geom_angle_atom_site_label_3
_geom_angle
N1 C1 C2 121.2(9)
N1 C1 H1 119.4
C2 C1 H1 119.4
N2 C2 C1 121.1(9)
N2 C2 H2 119.5
C1 C2 H2 119.5
N2 C3 C4 121.2(8)
N2 C3 H3 119.4
C4 C3 H3 119.4
N1 C4 C3 122.3(8)
N1 C4 C5 118.3(7)
C3 C4 C5 119.4(8)
O1 C5 N3 125.8(8)
O1 C5 C4 121.5(7)
N3 C5 C4 112.6(7)
N3 C6 C7 124.5(8)
N3 C6 C11 115.6(7)
C7 C6 C11 119.9(7)
C6 C7 C8 119.7(9)
C6 C7 H7 120.2
C8 C7 H7 120.2
C9 C8 C7 119.5(9)
C9 C8 H8 120.2
C7 C8 H8 120.2
C10 C9 C8 120.9(9)
C10 C9 H9 119.6
C8 C9 H9 119.6
C9 C10 C11 120.4(9)
C9 C10 H10 119.8
C11 C10 H10 119.8
O2 C11 C10 126.4(8)
O2 C11 C6 114.0(7)
C10 C11 C6 119.6(8)
O2 C12 C13 107.4(8)
O2 C12 H12A 110.2
C13 C12 H12A 110.2
O2 C12 H12B 110.2
C13 C12 H12B 110.2
H12A C12 H12B 108.5
C12 C13 H13A 109.5
C12 C13 H13B 109.5
H13A C13 H13B 109.5
C12 C13 H13C 109.5
H13A C13 H13C 109.5
H13B C13 H13C 109.5
C4 N1 C1 116.9(7)
C3 N2 C2 117.2(7)
C3 N2 Hg1 123.3(6)
C2 N2 Hg1 119.4(6)
C5 N3 C6 128.2(8)
C5 N3 H3A 115.9
C6 N3 H3A 115.9
C11 O2 C12 119.3(7)
N2 Hg1 I1 100.16(17)
N2 Hg1 I2 98.02(17)
I1 Hg1 I2 160.00(3)

loop_
_geom_bond_atom_site_label_1
_geom_bond_atom_site_label_2
_geom_bond_distance
C1 N1 1.323(12)
C1 C2 1.409(12)
C1 H1 0.9300
C2 N2 1.331(12)
C2 H2 0.9300
C3 N2 1.321(10)
C3 C4 1.392(10)
C3 H3 0.9300
C4 N1 1.321(11)
C4 C5 1.505(11)
C5 O1 1.218(11)
C5 N3 1.364(9)
C6 N3 1.397(10)
C6 C7 1.399(12)
C6 C11 1.406(11)
C7 C8 1.410(14)
C7 H7 0.9300
C8 C9 1.388(16)
C8 H8 0.9300
C9 C10 1.379(15)
C9 H9 0.9300
C10 C11 1.394(11)
C10 H10 0.9300
C11 O2 1.353(11)
C12 O2 1.440(9)
C12 C13 1.476(15)
C12 H12A 0.9700
C12 H12B 0.9700
C13 H13A 0.9600
C13 H13B 0.9600
C13 H13C 0.9600
N2 Hg1 2.561(7)
N3 H3A 0.8600
I1 Hg1 2.5861(8)
I2 Hg1 2.6079(7)

loop_
_geom_torsion_atom_site_label_1
_geom_torsion_atom_site_label_2
_geom_torsion_atom_site_label_3
_geom_torsion_atom_site_label_4
_geom_torsion
N1 C1 C2 N2 1.3(16)
N2 C3 C4 N1 0.0(14)
N2 C3 C4 C5 -178.2(8)
N1 C4 C5 O1 178.4(9)
C3 C4 C5 O1 -3.3(14)
N1 C4 C5 N3 2.4(11)
C3 C4 C5 N3 -179.3(8)
N3 C6 C7 C8 -179.9(9)
C11 C6 C7 C8 0.8(14)
C6 C7 C8 C9 -1.1(17)
C7 C8 C9 C10 1.1(18)
C8 C9 C10 C11 -0.8(16)
C9 C10 C11 O2 179.7(9)
C9 C10 C11 C6 0.5(14)
N3 C6 C11 O2 0.9(10)
C7 C6 C11 O2 -179.8(8)
N3 C6 C11 C10 -179.8(8)
C7 C6 C11 C10 -0.5(12)
C3 C4 N1 C1 0.9(13)
C5 C4 N1 C1 179.1(8)
C2 C1 N1 C4 -1.5(14)
C4 C3 N2 C2 -0.3(13)
C4 C3 N2 Hg1 179.4(6)
C1 C2 N2 C3 -0.3(14)
C1 C2 N2 Hg1 180.0(7)
O1 C5 N3 C6 5.4(16)
C4 C5 N3 C6 -178.8(8)
C7 C6 N3 C5 -2.1(14)
C11 C6 N3 C5 177.2(8)
C10 C11 O2 C12 -2.2(13)
C6 C11 O2 C12 177.0(8)
C13 C12 O2 C11 177.1(8)
C3 N2 Hg1 I1 -8.7(7)
C2 N2 Hg1 I1 171.0(7)
C3 N2 Hg1 I2 179.7(7)
C2 N2 Hg1 I2 -0.6(7)
